data_7101293
loop_
_publ_author_name
'Pierre Braunstein'
'Margraf, Gunter'
'Pattacini, Roberto'
' Messaoudi, Abdelatif'

_publ_section_title
;

Intra- and inter-molecular phosphoryl migration in phosphinothiazolines,
precursors to polynuclear complexes and bimetallic coordination polymers.

;
_journal_issue 29
_journal_name_full 'Chemical Communications'
_journal_paper_doi 10.1039/b603495k
_journal_year 2006
_chemical_formula_moiety 'C30 H28 Ag N4 P2 Pt S2, C F3 O3 S, 3(C H2 Cl2)'
_chemical_formula_sum 'C34 H34 Ag Cl6 F3 N4 O3 P2 Pt S3'
_chemical_formula_weight 1277.43
_space_group_IT_number 14
_symmetry_cell_setting monoclinic
_symmetry_space_group_name_Hall '-P 2yn'
_symmetry_space_group_name_H-M 'P 1 21/n 1'
_atom_sites_solution_hydrogens geom
_atom_sites_solution_primary direct
_atom_sites_solution_secondary difmap
_audit_creation_date 27-02-05
_audit_creation_method SHELXL-97
_cell_angle_alpha 90.00
_cell_angle_beta 99.74(2)
_cell_angle_gamma 90.00
_cell_formula_units_Z 4
_cell_length_a 9.185(3)
_cell_length_b 19.488(6)
_cell_length_c 25.892(9)
_cell_measurement_reflns_used 12176
_cell_measurement_temperature 173(2)
_cell_measurement_theta_max 30.034
_cell_measurement_theta_min 0.998
_cell_volume 4568(3)
_computing_cell_refinement 'Denzo (Nonius B.V., 1998)'
_computing_data_collection 'Collect (Nonius B.V., 1998)'
_computing_data_reduction 'Denzo (Nonius B.V., 1998)'
_computing_molecular_graphics 'PLATON 98 (Spek, 1998)'
_computing_publication_material 'SHELXL-97 (Sheldrick, 1997)'
_computing_structure_refinement 'SHELXL-97 (Sheldrick, 1997)'
_computing_structure_solution 'SHELXS-97 (Sheldrick, 1997)'
_diffrn_ambient_temperature 173(2)
_diffrn_measured_fraction_theta_full 0.993
_diffrn_measured_fraction_theta_max 0.993
_diffrn_measurement_device_type KappaCCD
_diffrn_measurement_method '\p scans'
_diffrn_radiation_monochromator graphite
_diffrn_radiation_probe x-ray
_diffrn_radiation_type MoK\a
_diffrn_radiation_wavelength 0.71073
_diffrn_reflns_av_R_equivalents 0.0348
_diffrn_reflns_av_sigmaI/netI 0.0538
_diffrn_reflns_limit_h_max 12
_diffrn_reflns_limit_h_min -12
_diffrn_reflns_limit_k_max 27
_diffrn_reflns_limit_k_min -25
_diffrn_reflns_limit_l_max 36
_diffrn_reflns_limit_l_min -36
_diffrn_reflns_number 22964
_diffrn_reflns_theta_full 30.03
_diffrn_reflns_theta_max 30.03
_diffrn_reflns_theta_min 2.48
_diffrn_source 'fine-focus sealed tube'
_exptl_absorpt_coefficient_mu 4.097
_exptl_absorpt_correction_type none
_exptl_crystal_colour colorless
_exptl_crystal_density_diffrn 1.858
_exptl_crystal_density_method 'not measured'
_exptl_crystal_description prism
_exptl_crystal_F_000 2488
_exptl_crystal_size_max 0.10
_exptl_crystal_size_mid 0.10
_exptl_crystal_size_min 0.10
_refine_diff_density_max 1.968
_refine_diff_density_min -2.310
_refine_diff_density_rms 0.159
_refine_ls_extinction_method none
_refine_ls_goodness_of_fit_ref 1.048
_refine_ls_hydrogen_treatment constr
_refine_ls_matrix_type full
_refine_ls_number_parameters 514
_refine_ls_number_reflns 13265
_refine_ls_number_restraints 0
_refine_ls_restrained_S_all 1.048
_refine_ls_R_factor_all 0.0720
_refine_ls_R_factor_gt 0.0503
_refine_ls_shift/su_max 0.007
_refine_ls_shift/su_mean 0.000
_refine_ls_structure_factor_coef Fsqd
_refine_ls_weighting_details 'calc w=1/[\s^2^(Fo^2^)+(0.0536P)^2^+18.1277P] where P=(Fo^2^+2Fc^2^)/3'
_refine_ls_weighting_scheme calc
_refine_ls_wR_factor_gt 0.1198
_refine_ls_wR_factor_ref 0.1295
_reflns_number_gt 10225
_reflns_number_total 13265
_reflns_threshold_expression >2sigma(I)
_cod_data_source_file b603495k.txt
_cod_original_sg_symbol_H-M 'P 21/n'
_cod_database_code 7101293

loop_
_symmetry_equiv_pos_as_xyz
'x, y, z'
'-x+1/2, y+1/2, -z+1/2'
'-x, -y, -z'
'x-1/2, -y-1/2, z-1/2'

loop_
_atom_site_label
_atom_site_type_symbol
_atom_site_fract_x
_atom_site_fract_y
_atom_site_fract_z
_atom_site_U_iso_or_equiv
_atom_site_adp_type
_atom_site_occupancy
_atom_site_symmetry_multiplicity
_atom_site_calc_flag
Pt Pt 0.70001(2) 0.214335(10) 0.297622(7) 0.02646(6) Uani 1 1 d
Ag Ag 0.83662(5) -0.03655(2) 0.267267(18) 0.03585(11) Uani 1 1 d
Cl1 Cl 0.2181(5) 0.0010(4) 0.0117(2) 0.208(3) Uani 1 1 d
Cl2 Cl 0.1335(4) 0.0564(2) 0.10197(14) 0.1313(14) Uani 1 1 d
Cl3 Cl 0.9605(4) 0.22676(19) 0.42765(14) 0.1167(12) Uani 1 1 d
Cl4 Cl 0.9502(6) 0.3742(2) 0.4331(2) 0.174(2) Uani 1 1 d
Cl5 Cl 0.2216(14) -0.0070(5) 0.3703(4) 0.331(6) Uani 1 1 d
Cl6 Cl 0.1186(12) 0.0249(4) 0.4565(3) 0.302(5) Uani 1 1 d
S1 S 0.6897(3) 0.00494(9) 0.37619(8) 0.0610(5) Uani 1 1 d
S2 S 0.5282(2) 0.42135(8) 0.34421(6) 0.0439(4) Uani 1 1 d
S3 S 0.9812(3) 0.23989(15) 0.02623(8) 0.0710(6) Uani 1 1 d
P1 P 0.80679(15) 0.13085(7) 0.25836(5) 0.0282(3) Uani 1 1 d
P2 P 0.71552(16) 0.29822(7) 0.24017(5) 0.0276(3) Uani 1 1 d
F1 F 1.0064(17) 0.3686(5) 0.0350(5) 0.200(5) Uani 1 1 d
F2 F 0.7939(13) 0.3342(7) 0.0374(4) 0.218(6) Uani 1 1 d
F3 F 0.8707(9) 0.3352(7) -0.0358(4) 0.196(6) Uani 1 1 d
O1 O 0.8686(9) 0.1979(5) -0.0016(3) 0.121(3) Uani 1 1 d
O2 O 1.1112(7) 0.2425(4) 0.0035(2) 0.086(2) Uani 1 1 d
O3 O 1.0029(8) 0.2317(4) 0.0820(2) 0.084(2) Uani 1 1 d
N1 N 0.7851(5) 0.0605(2) 0.29415(19) 0.0329(10) Uani 1 1 d
N2 N 0.6841(5) 0.1339(2) 0.35015(18) 0.0334(10) Uani 1 1 d
N3 N 0.6416(5) 0.3673(2) 0.26532(18) 0.0330(10) Uani 1 1 d
N4 N 0.5980(5) 0.2926(2) 0.33318(17) 0.0319(10) Uani 1 1 d
C1 C 0.7232(6) 0.0733(3) 0.3357(2) 0.0337(11) Uani 1 1 d
C2 C 0.6086(8) 0.1314(3) 0.3963(3) 0.0466(15) Uani 1 1 d
H2A H 0.5002 0.1328 0.3848 0.056 Uiso 1 1 calc
H2B H 0.6380 0.1713 0.4193 0.056 Uiso 1 1 calc
C3 C 0.6525(12) 0.0648(4) 0.4260(3) 0.072(3) Uani 1 1 d
H3A H 0.5713 0.0479 0.4433 0.087 Uiso 1 1 calc
H3B H 0.7416 0.0717 0.4529 0.087 Uiso 1 1 calc
C4 C 0.5954(6) 0.3533(3) 0.3105(2) 0.0311(11) Uani 1 1 d
C5 C 0.5514(8) 0.2960(3) 0.3850(2) 0.0399(13) Uani 1 1 d
H5A H 0.6393 0.2956 0.4130 0.048 Uiso 1 1 calc
H5B H 0.4898 0.2556 0.3898 0.048 Uiso 1 1 calc
C6 C 0.4635(11) 0.3614(4) 0.3885(3) 0.068(2) Uani 1 1 d
H6A H 0.4812 0.3795 0.4248 0.082 Uiso 1 1 calc
H6B H 0.3564 0.3527 0.3779 0.082 Uiso 1 1 calc
C7 C 1.0032(6) 0.1385(3) 0.2598(2) 0.0324(11) Uani 1 1 d
C8 C 1.0846(7) 0.1862(3) 0.2922(3) 0.0453(15) Uani 1 1 d
H8 H 1.0359 0.2180 0.3112 0.054 Uiso 1 1 calc
C9 C 1.2380(8) 0.1878(4) 0.2969(3) 0.0577(19) Uani 1 1 d
H9 H 1.2933 0.2213 0.3185 0.069 Uiso 1 1 calc
C10 C 1.3092(8) 0.1412(5) 0.2704(3) 0.061(2) Uani 1 1 d
H10 H 1.4139 0.1421 0.2744 0.073 Uiso 1 1 calc
C11 C 1.2302(8) 0.0929(5) 0.2380(3) 0.058(2) Uani 1 1 d
H11 H 1.2805 0.0607 0.2197 0.070 Uiso 1 1 calc
C12 C 1.0771(7) 0.0915(3) 0.2323(3) 0.0431(14) Uani 1 1 d
H12 H 1.0224 0.0587 0.2098 0.052 Uiso 1 1 calc
C13 C 0.7280(6) 0.1068(3) 0.1923(2) 0.0315(11) Uani 1 1 d
C14 C 0.7830(7) 0.1319(3) 0.1492(2) 0.0367(12) Uani 1 1 d
H14 H 0.8661 0.1617 0.1541 0.044 Uiso 1 1 calc
C15 C 0.7160(8) 0.1135(4) 0.0988(3) 0.0487(15) Uani 1 1 d
H15 H 0.7530 0.1310 0.0694 0.058 Uiso 1 1 calc
C16 C 0.5977(9) 0.0703(4) 0.0916(3) 0.0566(18) Uani 1 1 d
H16 H 0.5529 0.0581 0.0571 0.068 Uiso 1 1 calc
C17 C 0.5417(8) 0.0440(4) 0.1341(3) 0.0508(17) Uani 1 1 d
H17 H 0.4600 0.0134 0.1287 0.061 Uiso 1 1 calc
C18 C 0.6059(6) 0.0627(3) 0.1843(2) 0.0380(13) Uani 1 1 d
H18 H 0.5669 0.0456 0.2135 0.046 Uiso 1 1 calc
C19 C 0.8997(6) 0.3265(3) 0.2338(2) 0.0315(11) Uani 1 1 d
C20 C 0.9772(7) 0.3663(3) 0.2741(3) 0.0436(14) Uani 1 1 d
H20 H 0.9306 0.3803 0.3025 0.052 Uiso 1 1 calc
C21 C 1.1204(8) 0.3852(4) 0.2730(3) 0.0562(18) Uani 1 1 d
H21 H 1.1726 0.4120 0.3008 0.067 Uiso 1 1 calc
C22 C 1.1896(8) 0.3655(4) 0.2318(4) 0.067(2) Uani 1 1 d
H22 H 1.2887 0.3792 0.2312 0.081 Uiso 1 1 calc
C23 C 1.1145(8) 0.3261(4) 0.1915(3) 0.0601(19) Uani 1 1 d
H23 H 1.1620 0.3121 0.1633 0.072 Uiso 1 1 calc
C24 C 0.9690(7) 0.3070(3) 0.1924(3) 0.0442(14) Uani 1 1 d
H24 H 0.9167 0.2804 0.1645 0.053 Uiso 1 1 calc
C25 C 0.6072(6) 0.2888(3) 0.1755(2) 0.0315(11) Uani 1 1 d
C26 C 0.6255(8) 0.3336(4) 0.1350(3) 0.0505(16) Uani 1 1 d
H26 H 0.7051 0.3653 0.1391 0.061 Uiso 1 1 calc
C27 C 0.5244(10) 0.3308(5) 0.0885(3) 0.070(2) Uani 1 1 d
H27 H 0.5357 0.3611 0.0608 0.083 Uiso 1 1 calc
C28 C 0.4107(9) 0.2859(5) 0.0818(3) 0.065(2) Uani 1 1 d
H28 H 0.3436 0.2848 0.0496 0.078 Uiso 1 1 calc
C29 C 0.3921(7) 0.2419(4) 0.1216(3) 0.0517(17) Uani 1 1 d
H29 H 0.3116 0.2107 0.1168 0.062 Uiso 1 1 calc
C30 C 0.4888(7) 0.2427(3) 0.1682(2) 0.0384(13) Uani 1 1 d
H30 H 0.4753 0.2120 0.1955 0.046 Uiso 1 1 calc
C31 C 0.9141(17) 0.3152(15) 0.0138(7) 0.195(11) Uani 1 1 d
C32 C 0.1639(15) 0.0742(7) 0.0398(5) 0.108(4) Uani 1 1 d
H32A H 0.0723 0.0922 0.0185 0.129 Uiso 1 1 calc
H32B H 0.2416 0.1097 0.0412 0.129 Uiso 1 1 calc
C33 C 1.0141(14) 0.2993(6) 0.4643(4) 0.095(4) Uani 1 1 d
H33A H 0.9769 0.2961 0.4980 0.114 Uiso 1 1 calc
H33B H 1.1233 0.3008 0.4723 0.114 Uiso 1 1 calc
C34 C 0.1193(17) 0.0504(9) 0.3958(6) 0.134(5) Uani 1 1 d
H34A H 0.1630 0.0968 0.3954 0.161 Uiso 1 1 calc
H34B H 0.0176 0.0516 0.3757 0.161 Uiso 1 1 calc

loop_
_atom_site_aniso_label
_atom_site_aniso_U_11
_atom_site_aniso_U_22
_atom_site_aniso_U_33
_atom_site_aniso_U_23
_atom_site_aniso_U_13
_atom_site_aniso_U_12
Pt 0.03358(11) 0.01777(9) 0.02932(10) -0.00092(7) 0.00907(7) -0.00064(7)
Ag 0.0473(2) 0.01722(18) 0.0464(2) 0.00079(16) 0.01756(19) 0.00002(16)
Cl1 0.113(3) 0.297(7) 0.214(5) -0.168(5) 0.025(3) 0.005(4)
Cl2 0.102(2) 0.191(4) 0.106(2) 0.040(2) 0.0294(18) -0.026(2)
Cl3 0.099(2) 0.131(3) 0.112(2) -0.054(2) -0.0060(18) 0.0094(19)
Cl4 0.207(5) 0.113(3) 0.176(4) 0.050(3) -0.043(4) -0.024(3)
Cl5 0.426(15) 0.263(10) 0.363(12) -0.017(9) 0.236(12) 0.028(10)
Cl6 0.436(13) 0.281(9) 0.161(5) 0.044(6) -0.029(7) -0.144(9)
S1 0.0938(14) 0.0281(8) 0.0733(12) 0.0172(8) 0.0490(11) 0.0085(8)
S2 0.0672(10) 0.0276(7) 0.0392(8) -0.0071(6) 0.0158(7) 0.0096(7)
S3 0.0648(13) 0.0984(18) 0.0511(11) -0.0155(11) 0.0136(10) -0.0162(12)
P1 0.0320(7) 0.0180(6) 0.0364(7) -0.0010(5) 0.0107(6) -0.0012(5)
P2 0.0342(7) 0.0195(6) 0.0307(6) -0.0015(5) 0.0101(5) -0.0011(5)
F1 0.252(14) 0.094(7) 0.258(14) -0.011(8) 0.058(11) 0.014(8)
F2 0.245(11) 0.272(13) 0.185(9) 0.119(9) 0.171(9) 0.162(10)
F3 0.125(6) 0.332(14) 0.151(7) 0.158(9) 0.083(6) 0.091(8)
O1 0.089(6) 0.165(9) 0.101(6) -0.010(6) -0.007(5) -0.044(6)
O2 0.061(4) 0.153(7) 0.046(3) -0.023(4) 0.013(3) -0.005(4)
O3 0.107(5) 0.100(5) 0.047(3) -0.001(3) 0.021(3) -0.012(4)
N1 0.038(2) 0.022(2) 0.042(3) 0.0011(18) 0.015(2) 0.0015(18)
N2 0.047(3) 0.021(2) 0.036(2) 0.0044(18) 0.016(2) 0.0022(18)
N3 0.043(3) 0.024(2) 0.034(2) 0.0030(18) 0.012(2) 0.0035(18)
N4 0.044(3) 0.024(2) 0.030(2) -0.0039(17) 0.0142(19) 0.0013(18)
C1 0.044(3) 0.017(2) 0.042(3) 0.004(2) 0.012(2) -0.003(2)
C2 0.071(4) 0.034(3) 0.043(3) 0.004(3) 0.030(3) 0.006(3)
C3 0.120(8) 0.046(4) 0.063(5) 0.018(4) 0.049(5) 0.022(5)
C4 0.039(3) 0.023(2) 0.032(3) -0.004(2) 0.005(2) 0.002(2)
C5 0.055(4) 0.034(3) 0.033(3) 0.000(2) 0.014(3) 0.005(3)
C6 0.117(7) 0.045(4) 0.054(4) 0.007(3) 0.045(5) 0.030(4)
C7 0.032(3) 0.025(2) 0.041(3) 0.005(2) 0.009(2) -0.001(2)
C8 0.037(3) 0.038(3) 0.057(4) 0.002(3) -0.002(3) -0.004(3)
C9 0.041(4) 0.052(4) 0.073(5) 0.006(4) -0.009(3) -0.013(3)
C10 0.033(3) 0.070(5) 0.078(5) 0.014(4) 0.005(3) -0.003(3)
C11 0.037(4) 0.076(6) 0.066(5) 0.007(4) 0.018(3) 0.010(3)
C12 0.036(3) 0.040(3) 0.056(4) -0.005(3) 0.015(3) 0.001(2)
C13 0.034(3) 0.021(2) 0.041(3) -0.006(2) 0.011(2) 0.004(2)
C14 0.040(3) 0.031(3) 0.040(3) -0.003(2) 0.009(2) -0.002(2)
C15 0.057(4) 0.050(4) 0.040(3) -0.005(3) 0.013(3) 0.000(3)
C16 0.060(4) 0.066(5) 0.042(4) -0.016(3) 0.003(3) -0.001(4)
C17 0.044(4) 0.048(4) 0.057(4) -0.017(3) -0.001(3) -0.004(3)
C18 0.030(3) 0.037(3) 0.047(3) -0.006(3) 0.007(2) -0.005(2)
C19 0.033(3) 0.021(2) 0.041(3) 0.003(2) 0.010(2) -0.004(2)
C20 0.050(4) 0.030(3) 0.053(4) 0.001(3) 0.012(3) -0.008(3)
C21 0.047(4) 0.048(4) 0.069(5) -0.003(3) -0.001(3) -0.019(3)
C22 0.042(4) 0.058(5) 0.104(7) 0.010(5) 0.018(4) -0.010(3)
C23 0.049(4) 0.060(5) 0.078(5) -0.002(4) 0.030(4) -0.005(3)
C24 0.046(3) 0.036(3) 0.057(4) -0.005(3) 0.025(3) -0.005(3)
C25 0.039(3) 0.025(2) 0.033(3) -0.002(2) 0.012(2) 0.000(2)
C26 0.055(4) 0.055(4) 0.042(3) 0.005(3) 0.009(3) -0.008(3)
C27 0.069(5) 0.098(7) 0.039(4) 0.019(4) 0.003(4) -0.006(5)
C28 0.052(4) 0.099(7) 0.040(4) -0.005(4) -0.004(3) 0.010(4)
C29 0.034(3) 0.057(4) 0.062(4) -0.015(4) 0.003(3) -0.005(3)
C30 0.038(3) 0.034(3) 0.045(3) -0.006(2) 0.011(3) 0.001(2)
C31 0.103(11) 0.36(3) 0.123(12) 0.162(17) 0.024(9) -0.022(15)
C32 0.130(11) 0.102(9) 0.089(8) -0.008(7) 0.015(7) 0.013(8)
C33 0.123(9) 0.081(7) 0.071(6) -0.002(5) -0.014(6) 0.012(6)
C34 0.125(11) 0.164(15) 0.109(10) 0.044(10) 0.003(9) 0.034(10)

loop_
_atom_type_symbol
_atom_type_description
_atom_type_scat_dispersion_real
_atom_type_scat_dispersion_imag
_atom_type_scat_source
C C 0.0033 0.0016 'International Tables Vol C Tables 4.2.6.8 and 6.1.1.4'
H H 0.0000 0.0000 'International Tables Vol C Tables 4.2.6.8 and 6.1.1.4'
N N 0.0061 0.0033 'International Tables Vol C Tables 4.2.6.8 and 6.1.1.4'
O O 0.0106 0.0060 'International Tables Vol C Tables 4.2.6.8 and 6.1.1.4'
P P 0.1023 0.0942 'International Tables Vol C Tables 4.2.6.8 and 6.1.1.4'
S S 0.1246 0.1234 'International Tables Vol C Tables 4.2.6.8 and 6.1.1.4'
Ag Ag -0.8971 1.1015 'International Tables Vol C Tables 4.2.6.8 and 6.1.1.4'
Pt Pt -1.7033 8.3905 'International Tables Vol C Tables 4.2.6.8 and 6.1.1.4'
Cl Cl 0.1484 0.1585 'International Tables Vol C Tables 4.2.6.8 and 6.1.1.4'
F F 0.0171 0.0103 'International Tables Vol C Tables 4.2.6.8 and 6.1.1.4'

loop_
_geom_angle_atom_site_label_1
_geom_angle_atom_site_label_2
_geom_angle_atom_site_label_3
_geom_angle
_geom_angle_site_symmetry_1
_geom_angle_site_symmetry_3
N4 Pt N2 100.04(18) . .
N4 Pt P2 80.95(13) . .
N2 Pt P2 178.67(13) . .
N4 Pt P1 179.09(14) . .
N2 Pt P1 80.49(13) . .
P2 Pt P1 98.51(5) . .
N3 Ag N1 172.08(19) 2_645 .
C1 S1 C3 90.5(3) . .
C4 S2 C6 90.4(3) . .
O1 S3 O2 113.8(5) . .
O1 S3 O3 114.4(5) . .
O2 S3 O3 116.0(4) . .
O1 S3 C31 101.8(9) . .
O2 S3 C31 101.9(6) . .
O3 S3 C31 106.7(8) . .
N1 P1 C13 104.1(3) . .
N1 P1 C7 105.4(2) . .
C13 P1 C7 106.3(3) . .
N1 P1 Pt 103.94(17) . .
C13 P1 Pt 119.02(18) . .
C7 P1 Pt 116.47(19) . .
N3 P2 C25 104.2(2) . .
N3 P2 C19 103.6(2) . .
C25 P2 C19 108.8(3) . .
N3 P2 Pt 104.61(17) . .
C25 P2 Pt 117.13(18) . .
C19 P2 Pt 116.72(18) . .
C1 N1 P1 113.6(4) . .
C1 N1 Ag 126.4(4) . .
P1 N1 Ag 119.8(3) . .
C1 N2 C2 112.9(5) . .
C1 N2 Pt 115.9(4) . .
C2 N2 Pt 130.0(4) . .
C4 N3 P2 112.5(4) . .
C4 N3 Ag 127.3(4) . 2_655
P2 N3 Ag 119.4(2) . 2_655
C4 N4 C5 112.2(4) . .
C4 N4 Pt 115.8(4) . .
C5 N4 Pt 131.0(4) . .
N2 C1 N1 125.5(5) . .
N2 C1 S1 115.6(4) . .
N1 C1 S1 119.0(4) . .
N2 C2 C3 108.4(5) . .
N2 C2 H2A 110.0 . .
C3 C2 H2A 110.0 . .
N2 C2 H2B 110.0 . .
C3 C2 H2B 110.0 . .
H2A C2 H2B 108.4 . .
C2 C3 S1 104.7(5) . .
C2 C3 H3A 110.8 . .
S1 C3 H3A 110.8 . .
C2 C3 H3B 110.8 . .
S1 C3 H3B 110.8 . .
H3A C3 H3B 108.9 . .
N4 C4 N3 126.0(5) . .
N4 C4 S2 116.0(4) . .
N3 C4 S2 118.0(4) . .
N4 C5 C6 109.3(5) . .
N4 C5 H5A 109.8 . .
C6 C5 H5A 109.8 . .
N4 C5 H5B 109.8 . .
C6 C5 H5B 109.8 . .
H5A C5 H5B 108.3 . .
C5 C6 S2 105.6(5) . .
C5 C6 H6A 110.6 . .
S2 C6 H6A 110.6 . .
C5 C6 H6B 110.6 . .
S2 C6 H6B 110.6 . .
H6A C6 H6B 108.8 . .
C8 C7 C12 119.2(5) . .
C8 C7 P1 120.2(5) . .
C12 C7 P1 120.2(4) . .
C7 C8 C9 120.1(7) . .
C7 C8 H8 119.9 . .
C9 C8 H8 119.9 . .
C10 C9 C8 120.3(7) . .
C10 C9 H9 119.9 . .
C8 C9 H9 119.9 . .
C9 C10 C11 120.6(6) . .
C9 C10 H10 119.7 . .
C11 C10 H10 119.7 . .
C10 C11 C12 119.7(7) . .
C10 C11 H11 120.1 . .
C12 C11 H11 120.1 . .
C11 C12 C7 120.1(6) . .
C11 C12 H12 120.0 . .
C7 C12 H12 120.0 . .
C14 C13 C18 119.2(5) . .
C14 C13 P1 121.8(4) . .
C18 C13 P1 118.9(4) . .
C13 C14 C15 119.9(6) . .
C13 C14 H14 120.1 . .
C15 C14 H14 120.1 . .
C16 C15 C14 120.3(6) . .
C16 C15 H15 119.8 . .
C14 C15 H15 119.8 . .
C15 C16 C17 120.9(6) . .
C15 C16 H16 119.5 . .
C17 C16 H16 119.5 . .
C18 C17 C16 119.4(6) . .
C18 C17 H17 120.3 . .
C16 C17 H17 120.3 . .
C17 C18 C13 120.4(6) . .
C17 C18 H18 119.8 . .
C13 C18 H18 119.8 . .
C24 C19 C20 119.2(5) . .
C24 C19 P2 122.9(4) . .
C20 C19 P2 117.8(4) . .
C21 C20 C19 120.2(6) . .
C21 C20 H20 119.9 . .
C19 C20 H20 119.9 . .
C20 C21 C22 120.6(7) . .
C20 C21 H21 119.7 . .
C22 C21 H21 119.7 . .
C23 C22 C21 119.9(7) . .
C23 C22 H22 120.0 . .
C21 C22 H22 120.0 . .
C22 C23 C24 119.6(7) . .
C22 C23 H23 120.2 . .
C24 C23 H23 120.2 . .
C19 C24 C23 120.4(6) . .
C19 C24 H24 119.8 . .
C23 C24 H24 119.8 . .
C30 C25 C26 119.3(6) . .
C30 C25 P2 119.0(4) . .
C26 C25 P2 121.0(5) . .
C27 C26 C25 118.5(7) . .
C27 C26 H26 120.7 . .
C25 C26 H26 120.7 . .
C28 C27 C26 121.7(7) . .
C28 C27 H27 119.1 . .
C26 C27 H27 119.1 . .
C27 C28 C29 120.0(7) . .
C27 C28 H28 120.0 . .
C29 C28 H28 120.0 . .
C28 C29 C30 120.6(7) . .
C28 C29 H29 119.7 . .
C30 C29 H29 119.7 . .
C29 C30 C25 120.0(6) . .
C29 C30 H30 120.0 . .
C25 C30 H30 120.0 . .
F3 C31 F1 102.8(15) . .
F3 C31 F2 102.3(13) . .
F1 C31 F2 96(2) . .
F3 C31 S3 120(2) . .
F1 C31 S3 114.7(12) . .
F2 C31 S3 117.4(10) . .
Cl1 C32 Cl2 109.6(8) . .
Cl1 C32 H32A 109.7 . .
Cl2 C32 H32A 109.7 . .
Cl1 C32 H32B 109.7 . .
Cl2 C32 H32B 109.7 . .
H32A C32 H32B 108.2 . .
Cl4 C33 Cl3 113.1(6) . .
Cl4 C33 H33A 109.0 . .
Cl3 C33 H33A 109.0 . .
Cl4 C33 H33B 109.0 . .
Cl3 C33 H33B 109.0 . .
H33A C33 H33B 107.8 . .
Cl6 C34 Cl5 105.5(10) . .
Cl6 C34 H34A 110.6 . .
Cl5 C34 H34A 110.6 . .
Cl6 C34 H34B 110.6 . .
Cl5 C34 H34B 110.6 . .
H34A C34 H34B 108.8 . .

loop_
_geom_bond_atom_site_label_1
_geom_bond_atom_site_label_2
_geom_bond_distance
_geom_bond_site_symmetry_2
Pt N4 2.084(4) .
Pt N2 2.096(4) .
Pt P2 2.2309(14) .
Pt P1 2.2314(14) .
Ag N3 2.078(4) 2_645
Ag N1 2.096(5) .
Cl1 C32 1.713(13) .
Cl2 C32 1.714(13) .
Cl3 C33 1.727(11) .
Cl4 C33 1.723(11) .
Cl5 C34 1.668(18) .
Cl6 C34 1.648(15) .
S1 C1 1.754(5) .
S1 C3 1.813(8) .
S2 C4 1.756(5) .
S2 C6 1.807(8) .
S3 O1 1.417(8) .
S3 O2 1.419(6) .
S3 O3 1.432(6) .
S3 C31 1.60(3) .
P1 N1 1.686(5) .
P1 C13 1.802(6) .
P1 C7 1.804(6) .
P2 N3 1.687(5) .
P2 C25 1.806(6) .
P2 C19 1.814(6) .
F1 C31 1.39(2) .
F2 C31 1.40(2) .
F3 C31 1.337(14) .
N1 C1 1.324(7) .
N2 C1 1.307(7) .
N2 C2 1.479(7) .
N3 C4 1.339(7) .
N3 Ag 2.078(4) 2_655
N4 C4 1.319(7) .
N4 C5 1.477(7) .
C2 C3 1.527(10) .
C2 H2A 0.9900 .
C2 H2B 0.9900 .
C3 H3A 0.9900 .
C3 H3B 0.9900 .
C5 C6 1.520(9) .
C5 H5A 0.9900 .
C5 H5B 0.9900 .
C6 H6A 0.9900 .
C6 H6B 0.9900 .
C7 C8 1.385(8) .
C7 C12 1.404(8) .
C8 C9 1.393(10) .
C8 H8 0.9500 .
C9 C10 1.368(12) .
C9 H9 0.9500 .
C10 C11 1.383(12) .
C10 H10 0.9500 .
C11 C12 1.389(9) .
C11 H11 0.9500 .
C12 H12 0.9500 .
C13 C14 1.389(8) .
C13 C18 1.400(8) .
C14 C15 1.393(9) .
C14 H14 0.9500 .
C15 C16 1.361(10) .
C15 H15 0.9500 .
C16 C17 1.389(11) .
C16 H16 0.9500 .
C17 C18 1.383(9) .
C17 H17 0.9500 .
C18 H18 0.9500 .
C19 C24 1.389(8) .
C19 C20 1.395(8) .
C20 C21 1.370(9) .
C20 H20 0.9500 .
C21 C22 1.386(12) .
C21 H21 0.9500 .
C22 C23 1.383(12) .
C22 H22 0.9500 .
C23 C24 1.391(9) .
C23 H23 0.9500 .
C24 H24 0.9500 .
C25 C30 1.398(8) .
C25 C26 1.397(9) .
C26 C27 1.391(10) .
C26 H26 0.9500 .
C27 C28 1.351(12) .
C27 H27 0.9500 .
C28 C29 1.372(12) .
C28 H28 0.9500 .
C29 C30 1.373(9) .
C29 H29 0.9500 .
C30 H30 0.9500 .
C32 H32A 0.9900 .
C32 H32B 0.9900 .
C33 H33A 0.9900 .
C33 H33B 0.9900 .
C34 H34A 0.9900 .
C34 H34B 0.9900 .
